data_2229848
loop_
_publ_author_name
'Mafud, Ana C.'
'Gambardella, Maria T. P.'

_publ_section_title
;
 Ammonium piperidine-1-carbodithioate
;
_journal_coeditor_code SU2257
_journal_issue 4
_journal_name_full 'Acta Crystallographica Section E'
_journal_page_first o879
_journal_paper_doi 10.1107/S1600536811008129
_journal_volume 67
_journal_year 2011
_chemical_formula_iupac 'N H4 +, C6 H10 N S2 -'
_chemical_formula_moiety 'H4 N +, C6 H10 N S2 -'
_chemical_formula_sum 'C6 H14 N2 S2'
_chemical_formula_weight 178.31
_chemical_name_systematic
;
Ammonium piperidine-1-carbodithioate
;
_space_group_IT_number 14
_symmetry_cell_setting monoclinic
_symmetry_space_group_name_Hall '-P 2yab'
_symmetry_space_group_name_H-M 'P 1 21/a 1'
_cell_angle_alpha 90
_cell_angle_beta 104.318(5)
_cell_angle_gamma 90
_cell_formula_units_Z 4
_cell_length_a 8.8812(9)
_cell_length_b 9.0025(9)
_cell_length_c 11.8995(5)
_cell_measurement_reflns_used 14
_cell_measurement_temperature 290
_cell_measurement_theta_max 18.06
_cell_measurement_theta_min 11.97
_cell_volume 921.85(14)
_computing_cell_refinement 'CAD-4 EXPRESS (Enraf--Nonius, 1994)'
_computing_data_collection 'CAD-4 EXPRESS (Enraf--Nonius, 1994)'
_computing_data_reduction 'XCAD4 (Harms & Wocadlo, 1995)'
_computing_molecular_graphics 'ORTEP-3 for Windows (Farrugia, 1997)'
_computing_publication_material 'WinGX (Farrugia, 1999)'
_computing_structure_refinement 'SHELXL97 (Sheldrick, 2008)'
_computing_structure_solution 'SHELXS97 (Sheldrick, 2008)'
_diffrn_ambient_temperature 290
_diffrn_measured_fraction_theta_full 1.000
_diffrn_measured_fraction_theta_max 1.000
_diffrn_measurement_device '\k-geometry diffractometer'
_diffrn_measurement_device_type 'Enraf--Nonius TurboCAD-4'
_diffrn_measurement_method 'non-profiled \w/2\q'
_diffrn_radiation_monochromator graphite
_diffrn_radiation_source 'fine-focus sealed tube'
_diffrn_radiation_type MoK\a
_diffrn_radiation_wavelength 0.71073
_diffrn_reflns_av_R_equivalents 0.0152
_diffrn_reflns_limit_h_max 12
_diffrn_reflns_limit_h_min 0
_diffrn_reflns_limit_k_max 0
_diffrn_reflns_limit_k_min -12
_diffrn_reflns_limit_l_max 16
_diffrn_reflns_limit_l_min -16
_diffrn_reflns_number 2847
_diffrn_reflns_reduction_process
;
;
_diffrn_reflns_theta_full 29.97
_diffrn_reflns_theta_max 29.97
_diffrn_reflns_theta_min 2.87
_diffrn_standards_decay_% 5
_diffrn_standards_interval_time 120
_diffrn_standards_number 3
_exptl_absorpt_coefficient_mu 0.512
_exptl_absorpt_correction_T_max 0.936
_exptl_absorpt_correction_T_min 0.582
_exptl_absorpt_correction_type psi-scan
_exptl_absorpt_process_details '(North <i>et al.</i>, 1968)'
_exptl_crystal_colour colourless
_exptl_crystal_density_diffrn 1.285
_exptl_crystal_density_method 'Not Measured'
_exptl_crystal_description prism
_exptl_crystal_F_000 384
_exptl_crystal_size_max 0.40
_exptl_crystal_size_mid 0.35
_exptl_crystal_size_min 0.13
_refine_diff_density_max 0.574
_refine_diff_density_min -0.290
_refine_ls_extinction_method none
_refine_ls_goodness_of_fit_ref 1.062
_refine_ls_hydrogen_treatment mixed
_refine_ls_matrix_type full
_refine_ls_number_parameters 153
_refine_ls_number_reflns 2684
_refine_ls_number_restraints 0
_refine_ls_restrained_S_all 1.062
_refine_ls_R_factor_gt 0.0423
_refine_ls_shift/su_max 0.022
_refine_ls_structure_factor_coef Fsqd
_refine_ls_weighting_details 'calc w=1/[\s^2^(Fo^2^)+(0.0750P)^2^+0.1152P] where P=(Fo^2^+2Fc^2^)/3'
_refine_ls_weighting_scheme calc
_refine_ls_wR_factor_ref 0.1230
_reflns_number_gt 2093
_reflns_number_total 2684
_reflns_threshold_expression I>2\s(I)
_cod_data_source_file su2257.cif
_cod_data_source_block I
_cod_original_sg_symbol_H-M 'P 21/a'
_cod_database_code 2229848
_cod_database_fobs_code 2229848

loop_
_symmetry_equiv_pos_site_id
_symmetry_equiv_pos_as_xyz
1 x,y,z
2 1/2-x,1/2+y,-z
3 -x,-y,-z
4 1/2+x,1/2-y,z

loop_
_atom_site_aniso_label
_atom_site_aniso_U_11
_atom_site_aniso_U_22
_atom_site_aniso_U_33
_atom_site_aniso_U_12
_atom_site_aniso_U_13
_atom_site_aniso_U_23
S1 0.0487(2) 0.0370(2) 0.0367(2) 0.0034(2) 0.0126(2) 0.00060(10)
S2 0.0722(3) 0.0415(2) 0.0449(2) -0.0032(2) 0.0132(2) 0.0091(2)
N2 0.1274(16) 0.0387(8) 0.0397(7) 0.0076(9) 0.0302(9) -0.0007(6)
C1 0.0447(8) 0.0371(7) 0.0379(7) -0.0001(6) 0.0150(6) 0.0017(6)
C2A 0.071(3) 0.0412(16) 0.0505(17) 0.0079(16) 0.0113(16) -0.0034(12)
C3A 0.077(3) 0.0394(17) 0.068(3) -0.001(2) 0.012(3) -0.0056(16)
C4A 0.105(6) 0.067(8) 0.063(5) 0.019(6) 0.030(4) -0.021(4)
C5A 0.071(3) 0.072(3) 0.0455(18) 0.000(2) 0.014(2) -0.0168(17)
C6A 0.101(4) 0.066(3) 0.0404(19) -0.004(3) 0.032(3) -0.0098(17)
C6B 0.122(7) 0.059(3) 0.039(3) -0.011(5) 0.024(4) 0.000(2)
C3B 0.058(4) 0.059(3) 0.067(4) 0.016(3) 0.014(3) -0.011(3)
C4B 0.130(11) 0.050(4) 0.067(7) -0.008(6) 0.043(6) -0.017(4)
C2B 0.070(4) 0.0338(19) 0.052(2) 0.007(2) 0.022(2) 0.0016(16)
C5B 0.097(6) 0.144(9) 0.058(4) -0.023(6) 0.040(4) -0.038(5)
N1 0.0396(8) 0.0394(7) 0.0623(9) -0.0031(6) 0.0141(7) 0.0027(7)

loop_
_atom_site_type_symbol
_atom_site_label
_atom_site_fract_x
_atom_site_fract_y
_atom_site_fract_z
_atom_site_U_iso_or_equiv
_atom_site_thermal_displace_type
_atom_site_calc_flag
_atom_site_refinement_flags
_atom_site_occupancy
S S1 0.77666(5) 0.04141(4) 0.55813(3) 0.04040(10) Uani . . 1.000
S S2 0.83657(6) -0.11212(5) 0.78409(4) 0.05310(10) Uani . . 1.000
N N2 0.8144(3) 0.17995(18) 0.76181(14) 0.0669(6) Uani . . 1.000
C C1 0.80997(19) 0.05002(17) 0.70767(14) 0.0391(4) Uani . . 1.000
C C2A 0.7452(6) 0.3162(4) 0.6942(3) 0.0549(13) Uani . . 0.584(8)
C C3A 0.8316(9) 0.4502(5) 0.7551(5) 0.0625(15) Uani . . 0.584(8)
C C4A 0.7868(18) 0.4519(18) 0.8807(15) 0.077(4) Uani . . 0.584(8)
C C5A 0.8614(7) 0.3215(5) 0.9445(4) 0.0629(15) Uani . . 0.584(8)
C C6A 0.7972(9) 0.1813(7) 0.8853(5) 0.0666(18) Uani . . 0.584(8)
C C6B 0.8811(14) 0.1978(9) 0.8936(6) 0.073(3) Uani . . 0.416(8)
C C3B 0.7530(10) 0.4409(9) 0.7391(7) 0.062(2) Uani . . 0.416(8)
C C4B 0.816(3) 0.472(3) 0.866(2) 0.079(5) Uani . . 0.416(8)
C C2B 0.8552(8) 0.3244(5) 0.7066(4) 0.0507(16) Uani . . 0.416(8)
C C5B 0.7715(14) 0.3116(13) 0.9232(7) 0.096(4) Uani . . 0.416(8)
N N1 0.47677(19) 0.24531(19) 0.40932(17) 0.0468(5) Uani . . 1.000
H H2A2 0.75640 0.31040 0.61520 0.0660 Uiso calc . 0.584(8)
H H3A1 0.79720 0.54060 0.71210 0.0750 Uiso calc . 0.584(8)
H H2A1 0.63550 0.32370 0.69170 0.0660 Uiso calc . 0.584(8)
H H6A1 0.68830 0.17260 0.88500 0.0800 Uiso calc . 0.584(8)
H H6A2 0.85200 0.09700 0.92730 0.0800 Uiso calc . 0.584(8)
H H3A2 0.94280 0.43950 0.76510 0.0750 Uiso calc . 0.584(8)
H H4A1 0.82450 0.54210 0.92290 0.0920 Uiso calc . 0.584(8)
H H4A2 0.67500 0.44680 0.86980 0.0920 Uiso calc . 0.584(8)
H H5A1 0.84560 0.32270 1.02230 0.0750 Uiso calc . 0.584(8)
H H5A2 0.97240 0.32560 0.95090 0.0750 Uiso calc . 0.584(8)
H H2B1 0.96390 0.34930 0.73690 0.0610 Uiso calc . 0.416(8)
H H2B2 0.83420 0.31450 0.62300 0.0610 Uiso calc . 0.416(8)
H H3B1 0.75430 0.53050 0.69410 0.0740 Uiso calc . 0.416(8)
H H3B2 0.64680 0.40540 0.72460 0.0740 Uiso calc . 0.416(8)
H H4B1 0.76550 0.55630 0.89120 0.0950 Uiso calc . 0.416(8)
H H4B2 0.92780 0.48860 0.88470 0.0950 Uiso calc . 0.416(8)
H H5B1 0.78720 0.32050 1.00650 0.1150 Uiso calc . 0.416(8)
H H5B2 0.66410 0.28440 0.88930 0.1150 Uiso calc . 0.416(8)
H H6B1 0.87760 0.10500 0.93420 0.0870 Uiso calc . 0.416(8)
H H6B2 0.98710 0.23420 0.91150 0.0870 Uiso calc . 0.416(8)
H H1 0.522(3) 0.290(3) 0.372(2) 0.068(8) Uiso . . 1.000
H H2 0.542(3) 0.184(3) 0.4556(19) 0.055(6) Uiso . . 1.000
H H3 0.448(3) 0.308(3) 0.463(2) 0.081(8) Uiso . . 1.000
H H4 0.393(4) 0.201(3) 0.365(3) 0.090(9) Uiso . . 1.000

loop_
_atom_type_symbol
_atom_type_description
_atom_type_scat_dispersion_real
_atom_type_scat_dispersion_imag
_atom_type_scat_source
C C 0.0033 0.0016 ' International Tables Vol C Tables 4.2.6.8 and 6.1.1.4'
H H 0.0000 0.0000 ' International Tables Vol C Tables 4.2.6.8 and 6.1.1.4'
N N 0.0061 0.0033 ' International Tables Vol C Tables 4.2.6.8 and 6.1.1.4'
S S 0.1246 0.1234 ' International Tables Vol C Tables 4.2.6.8 and 6.1.1.4'

loop_
_geom_angle_atom_site_label_1
_geom_angle_atom_site_label_2
_geom_angle_atom_site_label_3
_geom_angle_site_symmetry_1
_geom_angle_site_symmetry_2
_geom_angle_site_symmetry_3
_geom_angle
_geom_angle_publ_flag
C1 N2 C2A . . . 119.73(19) no
C1 N2 C6A . . . 118.6(3) no
C1 N2 C2B . . . 121.2(2) no
C1 N2 C6B . . . 122.8(3) no
C2A N2 C6A . . . 112.6(3) no
C2B N2 C6B . . . 105.9(4) no
H1 N1 H2 . . . 109(3) no
H1 N1 H3 . . . 110(3) no
H1 N1 H4 . . . 111(3) no
H2 N1 H3 . . . 102(2) no
H2 N1 H4 . . . 114(3) no
H3 N1 H4 . . . 110(3) no
S2 C1 N2 . . . 120.70(13) no
S1 C1 S2 . . . 118.40(9) no
S1 C1 N2 . . . 120.91(13) no
N2 C2A C3A . . . 107.5(3) no
N2 C2B C3B . . . 105.0(5) no
C2A C3A C4A . . . 103.6(7) no
C2B C3B C4B . . . 106.9(12) no
C3A C4A C5A . . . 106.5(10) no
C3B C4B C5B . . . 100.4(15) no
C4A C5A C6A . . . 111.3(8) no
C4B C5B C6B . . . 104.9(12) no
N2 C6A C5A . . . 110.3(5) no
N2 C6B C5B . . . 101.5(7) no
C3A C2A H2A2 . . . 110.00 no
N2 C2A H2A1 . . . 110.00 no
N2 C2A H2A2 . . . 110.00 no
C3A C2A H2A1 . . . 110.00 no
H2A1 C2A H2A2 . . . 108.00 no
N2 C2B H2B1 . . . 111.00 no
N2 C2B H2B2 . . . 111.00 no
C3B C2B H2B2 . . . 111.00 no
H2B1 C2B H2B2 . . . 109.00 no
C3B C2B H2B1 . . . 111.00 no
C4A C3A H3A1 . . . 111.00 no
H3A1 C3A H3A2 . . . 109.00 no
C2A C3A H3A2 . . . 111.00 no
C4A C3A H3A2 . . . 111.00 no
C2A C3A H3A1 . . . 111.00 no
C4B C3B H3B2 . . . 110.00 no
C2B C3B H3B1 . . . 110.00 no
C2B C3B H3B2 . . . 110.00 no
C4B C3B H3B1 . . . 110.00 no
H3B1 C3B H3B2 . . . 109.00 no
C3A C4A H4A1 . . . 110.00 no
C3A C4A H4A2 . . . 110.00 no
C5A C4A H4A2 . . . 110.00 no
H4A1 C4A H4A2 . . . 109.00 no
C5A C4A H4A1 . . . 110.00 no
C5B C4B H4B1 . . . 112.00 no
H4B1 C4B H4B2 . . . 110.00 no
C3B C4B H4B2 . . . 111.00 no
C5B C4B H4B2 . . . 112.00 no
C3B C4B H4B1 . . . 112.00 no
C6A C5A H5A2 . . . 109.00 no
C4A C5A H5A1 . . . 109.00 no
C4A C5A H5A2 . . . 109.00 no
C6A C5A H5A1 . . . 109.00 no
H5A1 C5A H5A2 . . . 108.00 no
C4B C5B H5B2 . . . 111.00 no
C6B C5B H5B1 . . . 111.00 no
C4B C5B H5B1 . . . 111.00 no
H5B1 C5B H5B2 . . . 109.00 no
C6B C5B H5B2 . . . 111.00 no
N2 C6A H6A2 . . . 110.00 no
C5A C6A H6A1 . . . 110.00 no
H6A1 C6A H6A2 . . . 108.00 no
C5A C6A H6A2 . . . 110.00 no
N2 C6A H6A1 . . . 110.00 no
H6B1 C6B H6B2 . . . 109.00 no
N2 C6B H6B1 . . . 111.00 no
N2 C6B H6B2 . . . 112.00 no
C5B C6B H6B1 . . . 111.00 no
C5B C6B H6B2 . . . 111.00 no

loop_
_geom_bond_atom_site_label_1
_geom_bond_atom_site_label_2
_geom_bond_site_symmetry_1
_geom_bond_site_symmetry_2
_geom_bond_distance
_geom_bond_publ_flag
S1 C1 . . 1.7319(17) no
S2 C1 . . 1.7050(16) no
N2 C1 . . 1.331(2) no
N2 C2A . . 1.512(4) no
N2 C6A . . 1.515(6) no
N2 C2B . . 1.540(5) no
N2 C6B . . 1.542(7) no
N1 H4 . . 0.89(3) no
N1 H3 . . 0.93(3) no
N1 H1 . . 0.78(3) no
N1 H2 . . 0.89(3) no
C2A C3A . . 1.515(7) no
C2B C3B . . 1.499(10) no
C3A C4A . . 1.639(18) no
C3B C4B . . 1.50(2) no
C4A C5A . . 1.465(17) no
C4B C5B . . 1.69(3) no
C5A C6A . . 1.489(8) no
C5B C6B . . 1.514(16) no
C2A H2A1 . . 0.9700 no
C2A H2A2 . . 0.9700 no
C2B H2B1 . . 0.9700 no
C2B H2B2 . . 0.9700 no
C3A H3A1 . . 0.9700 no
C3A H3A2 . . 0.9700 no
C3B H3B1 . . 0.9700 no
C3B H3B2 . . 0.9700 no
C4A H4A1 . . 0.9700 no
C4A H4A2 . . 0.9700 no
C4B H4B2 . . 0.9700 no
C4B H4B1 . . 0.9700 no
C5A H5A1 . . 0.9700 no
C5A H5A2 . . 0.9700 no
C5B H5B1 . . 0.9700 no
C5B H5B2 . . 0.9700 no
C6A H6A2 . . 0.9700 no
C6A H6A1 . . 0.9700 no
C6B H6B1 . . 0.9700 no
C6B H6B2 . . 0.9700 no

loop_
_geom_hbond_atom_site_label_D
_geom_hbond_atom_site_label_H
_geom_hbond_atom_site_label_A
_geom_hbond_site_symmetry_A
_geom_hbond_distance_DH
_geom_hbond_distance_HA
_geom_hbond_distance_DA
_geom_hbond_angle_DHA
_geom_hbond_publ_flag
N1 H1 S2 2_656 0.78(3) 2.64(3) 3.4029(19) 167(2) yes
N1 H2 S1 . 0.89(3) 2.49(3) 3.3565(19) 164(2) yes
N1 H3 S1 4_455 0.93(3) 2.51(3) 3.3967(19) 159(2) yes
N1 H4 S2 3_656 0.89(3) 2.48(3) 3.3632(19) 170(3) yes

loop_
_geom_torsion_atom_site_label_1
_geom_torsion_atom_site_label_2
_geom_torsion_atom_site_label_3
_geom_torsion_atom_site_label_4
_geom_torsion_site_symmetry_1
_geom_torsion_site_symmetry_2
_geom_torsion_site_symmetry_3
_geom_torsion_site_symmetry_4
_geom_torsion
_geom_torsion_publ_flag
C2A N2 C1 S1 . . . . 17.9(4) no
C2A N2 C1 S2 . . . . -161.9(3) no
C6A N2 C1 S1 . . . . 162.6(4) no
C6A N2 C1 S2 . . . . -17.3(4) no
C1 N2 C2A C3A . . . . -152.3(4) no
C6A N2 C2A C3A . . . . 61.1(6) no
C1 N2 C6A C5A . . . . 159.2(4) no
C2A N2 C6A C5A . . . . -53.7(6) no
N2 C2A C3A C4A . . . . -65.1(8) no
C2A C3A C4A C5A . . . . 68.2(10) no
C3A C4A C5A C6A . . . . -64.0(11) no
C4A C5A C6A N2 . . . . 56.6(10) no
